data_2209178
loop_
_publ_author_name
'Shaheen, Farkhanda'
'Gieck, Christine'
'Badshah, Amin'
'Kaleem Khosa, Muhammad'

_publ_section_title
Bis(\m-piperidine-1-dithiocarboxylato-\k^2^<i>S</i>:<i>S</i>')[bis(piperidine-1-dithiocarboxylato-\k^2^<i>S</i>,<i>S</i>')zinc(II)]
_journal_coeditor_code HB2040
_journal_issue 6
_journal_name_full 'Acta Crystallographica Section E'
_journal_page_first m1186
_journal_page_last m1187
_journal_paper_doi 10.1107/S1600536806015479
_journal_volume 62
_journal_year 2006
_chemical_formula_iupac '[Zn2 (C6 H10 N S2)4]'
_chemical_formula_moiety 'C24 H40 N4 S8 Zn2'
_chemical_formula_sum 'C24 H40 N4 S8 Zn2'
_chemical_formula_weight 771.83
_chemical_melting_point 503
_chemical_name_systematic
;
Bis(\m-piperidine-1-dithiocarboxylato-\k^2^S:S')[bis(piperidine-1-
dithiocarboxylato-\k^2^S,S')zinc(II)]
;
_space_group_IT_number 2
_symmetry_cell_setting triclinic
_symmetry_space_group_name_Hall '-P 1'
_symmetry_space_group_name_H-M 'P -1'
_atom_sites_solution_hydrogens geom
_atom_sites_solution_primary direct
_atom_sites_solution_secondary difmap
_audit_creation_method SHELXL-97
_cell_angle_alpha 103.343(17)
_cell_angle_beta 97.502(15)
_cell_angle_gamma 112.87(2)
_cell_formula_units_Z 1
_cell_length_a 8.7109(19)
_cell_length_b 9.624(2)
_cell_length_c 11.3166(16)
_cell_measurement_reflns_used 62
_cell_measurement_temperature 293(2)
_cell_measurement_theta_max 23.26
_cell_measurement_theta_min 3.82
_cell_volume 824.5(3)
_computing_cell_refinement 'CrysAlis RED'
_computing_data_collection 'CrysAlis RED (Oxford Diffraction, 2004)'
_computing_data_reduction 'CrysAlis RED'
_computing_molecular_graphics 'PLATON (Spek, 2003)'
_computing_publication_material PLATON
_computing_structure_refinement 'SHELXL97 (Sheldrick, 1997)'
_computing_structure_solution 'SIR2004 (Burla <i>et al.</i>,  2005)'
_diffrn_ambient_temperature 293(2)
_diffrn_detector_area_resol_mean 8.6225
_diffrn_measured_fraction_theta_full 0.991
_diffrn_measured_fraction_theta_max 0.991
_diffrn_measurement_device_type 'Oxford Diffraction Xcalibur2 CCD'
_diffrn_measurement_method \w/2\q
_diffrn_radiation_monochromator graphite
_diffrn_radiation_source 'Enhance (Mo) X-ray Source'
_diffrn_radiation_type MoK\a
_diffrn_radiation_wavelength 0.71073
_diffrn_reflns_av_R_equivalents 0.0500
_diffrn_reflns_av_sigmaI/netI 0.0667
_diffrn_reflns_limit_h_max 10
_diffrn_reflns_limit_h_min -10
_diffrn_reflns_limit_k_max 11
_diffrn_reflns_limit_k_min -11
_diffrn_reflns_limit_l_max 13
_diffrn_reflns_limit_l_min -13
_diffrn_reflns_number 5594
_diffrn_reflns_theta_full 25.06
_diffrn_reflns_theta_max 25.06
_diffrn_reflns_theta_min 4.27
_diffrn_standards_decay_% 0
_diffrn_standards_number 0
_exptl_absorpt_coefficient_mu 1.984
_exptl_absorpt_correction_T_max 0.915
_exptl_absorpt_correction_T_min 0.644
_exptl_absorpt_correction_type analytical
_exptl_absorpt_process_details '(CrysAlis RED; Oxford Diffraction, 2004)'
_exptl_crystal_colour colourless
_exptl_crystal_density_diffrn 1.554
_exptl_crystal_density_method 'not measured'
_exptl_crystal_description plate
_exptl_crystal_F_000 400
_exptl_crystal_size_max 0.25
_exptl_crystal_size_mid 0.16
_exptl_crystal_size_min 0.03
_refine_diff_density_max 0.308
_refine_diff_density_min -0.279
_refine_ls_extinction_method none
_refine_ls_goodness_of_fit_ref 0.930
_refine_ls_hydrogen_treatment constr
_refine_ls_matrix_type full
_refine_ls_number_parameters 172
_refine_ls_number_reflns 2913
_refine_ls_number_restraints 0
_refine_ls_restrained_S_all 0.930
_refine_ls_R_factor_all 0.0703
_refine_ls_R_factor_gt 0.0345
_refine_ls_shift/su_max 0.000
_refine_ls_shift/su_mean 0.000
_refine_ls_structure_factor_coef Fsqd
_refine_ls_weighting_details 'calc w=1/[\s^2^(Fo^2^)+(0.0367P)^2^] where P=(Fo^2^+2Fc^2^)/3'
_refine_ls_weighting_scheme calc
_refine_ls_wR_factor_gt 0.0703
_refine_ls_wR_factor_ref 0.0791
_reflns_number_gt 1918
_reflns_number_total 2913
_reflns_threshold_expression I>2s\s(I)
_cod_data_source_file hb2040.cif
_cod_data_source_block I
_cod_database_code 2209178
_cod_database_fobs_code 2209178

loop_
_symmetry_equiv_pos_as_xyz
'x, y, z'
'-x, -y, -z'

loop_
_atom_site_type_symbol
_atom_site_label
_atom_site_fract_x
_atom_site_fract_y
_atom_site_fract_z
_atom_site_U_iso_or_equiv
_atom_site_adp_type
_atom_site_calc_flag
_atom_site_refinement_flags
_atom_site_occupancy
Zn Zn1 0.85880(5) 0.28090(5) 0.39831(4) 0.03979(15) Uani d . 1
S S1 0.67735(11) 0.04555(12) 0.21557(9) 0.0460(3) Uani d . 1
S S2 0.58612(11) 0.19658(12) 0.43598(8) 0.0421(3) Uani d . 1
S S3 0.97351(11) 0.50963(11) 0.33291(9) 0.0379(2) Uani d . 1
S S4 0.90492(12) 0.74800(12) 0.51053(9) 0.0452(3) Uani d . 1
N N1 0.3572(3) -0.0581(3) 0.2505(3) 0.0381(7) Uani d . 1
N N2 0.6972(4) 0.5685(4) 0.2875(3) 0.0426(8) Uani d . 1
C C1 0.5213(4) 0.0474(4) 0.2949(3) 0.0333(8) Uani d . 1
C C2 0.2222(4) -0.0629(5) 0.3182(3) 0.0454(10) Uani d . 1
H H2A 0.2710 0.0235 0.3963 0.054 Uiso calc R 1
H H2B 0.1769 -0.1618 0.3379 0.054 Uiso calc R 1
C C3 0.0784(5) -0.0488(5) 0.2389(4) 0.0510(11) Uani d . 1
H H3A 0.1214 0.0555 0.2278 0.061 Uiso calc R 1
H H3B -0.0127 -0.0593 0.2822 0.061 Uiso calc R 1
C C4 0.0060(5) -0.1739(5) 0.1118(4) 0.0613(12) Uani d . 1
H H4A -0.0781 -0.1553 0.0609 0.074 Uiso calc R 1
H H4B -0.0515 -0.2777 0.1220 0.074 Uiso calc R 1
C C5 0.1487(5) -0.1705(6) 0.0458(4) 0.0648(13) Uani d . 1
H H5A 0.1016 -0.2580 -0.0315 0.078 Uiso calc R 1
H H5B 0.1948 -0.0726 0.0247 0.078 Uiso calc R 1
C C6 0.2915(5) -0.1825(5) 0.1279(4) 0.0578(12) Uani d . 1
H H6A 0.2488 -0.2859 0.1404 0.069 Uiso calc R 1
H H6B 0.3844 -0.1717 0.0865 0.069 Uiso calc R 1
C C7 0.8406(4) 0.6026(4) 0.3695(3) 0.0362(9) Uani d . 1
C C8 0.5861(5) 0.6500(5) 0.3109(4) 0.0533(11) Uani d . 1
H H8A 0.5835 0.7067 0.2506 0.064 Uiso calc R 1
H H8B 0.6318 0.7263 0.3942 0.064 Uiso calc R 1
C C9 0.4073(5) 0.5300(5) 0.2997(4) 0.0611(13) Uani d . 1
H H9A 0.3344 0.5838 0.3136 0.073 Uiso calc R 1
H H9B 0.4102 0.4793 0.3642 0.073 Uiso calc R 1
C C10 0.3303(5) 0.4039(5) 0.1722(4) 0.0553(11) Uani d . 1
H H10A 0.3130 0.4515 0.1079 0.066 Uiso calc R 1
H H10B 0.2196 0.3237 0.1713 0.066 Uiso calc R 1
C C11 0.4518(5) 0.3282(5) 0.1457(4) 0.0538(11) Uani d . 1
H H11A 0.4527 0.2656 0.2016 0.065 Uiso calc R 1
H H11B 0.4096 0.2572 0.0604 0.065 Uiso calc R 1
C C12 0.6319(5) 0.4491(5) 0.1625(4) 0.0527(11) Uani d . 1
H H12A 0.7064 0.3963 0.1520 0.063 Uiso calc R 1
H H12B 0.6341 0.5016 0.0987 0.063 Uiso calc R 1

loop_
_atom_site_aniso_label
_atom_site_aniso_U_11
_atom_site_aniso_U_22
_atom_site_aniso_U_33
_atom_site_aniso_U_12
_atom_site_aniso_U_13
_atom_site_aniso_U_23
Zn1 0.0255(2) 0.0380(3) 0.0465(3) 0.00815(19) 0.00375(18) 0.00915(19)
S1 0.0294(5) 0.0440(6) 0.0476(6) 0.0091(5) 0.0092(4) -0.0038(5)
S2 0.0288(5) 0.0457(6) 0.0335(5) 0.0066(4) 0.0039(4) -0.0016(4)
S3 0.0259(5) 0.0374(6) 0.0465(6) 0.0111(4) 0.0111(4) 0.0095(4)
S4 0.0379(5) 0.0457(6) 0.0415(6) 0.0206(5) -0.0018(4) -0.0034(4)
N1 0.0257(15) 0.0352(18) 0.0393(18) 0.0070(14) 0.0044(13) -0.0005(14)
N2 0.0301(16) 0.045(2) 0.0401(18) 0.0166(15) -0.0024(14) -0.0046(14)
C1 0.0322(19) 0.034(2) 0.032(2) 0.0129(17) 0.0060(15) 0.0114(16)
C2 0.0296(19) 0.052(3) 0.041(2) 0.0072(18) 0.0106(17) 0.0094(18)
C3 0.036(2) 0.056(3) 0.052(3) 0.019(2) 0.0088(19) 0.005(2)
C4 0.040(2) 0.079(3) 0.046(3) 0.020(2) -0.0047(19) 0.002(2)
C5 0.053(3) 0.073(3) 0.043(3) 0.016(2) 0.003(2) -0.004(2)
C6 0.035(2) 0.048(3) 0.061(3) 0.005(2) 0.007(2) -0.010(2)
C7 0.0272(18) 0.030(2) 0.044(2) 0.0064(16) 0.0102(17) 0.0084(16)
C8 0.043(2) 0.055(3) 0.055(3) 0.027(2) -0.0020(19) 0.002(2)
C9 0.037(2) 0.089(4) 0.048(3) 0.032(2) 0.0036(19) 0.000(2)
C10 0.034(2) 0.066(3) 0.049(3) 0.016(2) -0.0017(19) 0.004(2)
C11 0.047(2) 0.050(3) 0.047(3) 0.016(2) -0.0052(19) 0.0001(19)
C12 0.038(2) 0.067(3) 0.042(2) 0.023(2) 0.0005(18) 0.002(2)

loop_
_atom_type_symbol
_atom_type_description
_atom_type_scat_dispersion_real
_atom_type_scat_dispersion_imag
_atom_type_scat_source
C C 0.0033 0.0016 'International Tables Vol C Tables 4.2.6.8 and 6.1.1.4'
H H 0.0000 0.0000 'International Tables Vol C Tables 4.2.6.8 and 6.1.1.4'
N N 0.0061 0.0033 'International Tables Vol C Tables 4.2.6.8 and 6.1.1.4'
S S 0.1246 0.1234 'International Tables Vol C Tables 4.2.6.8 and 6.1.1.4'
Zn Zn 0.2839 1.4301 'International Tables Vol C Tables 4.2.6.8 and 6.1.1.4'

loop_
_geom_angle_atom_site_label_1
_geom_angle_atom_site_label_2
_geom_angle_atom_site_label_3
_geom_angle_site_symmetry_1
_geom_angle_site_symmetry_3
_geom_angle
_geom_angle_publ_flag
S4 Zn1 S2 2_766 . 129.05(4) y
S4 Zn1 S3 2_766 . 105.56(4) y
S2 Zn1 S3 . . 120.12(4) y
S4 Zn1 S1 2_766 . 109.75(4) y
S2 Zn1 S1 . . 75.86(4) y
S3 Zn1 S1 . . 110.18(4) y
C1 S1 Zn1 . . 81.41(12) n
C1 S2 Zn1 . . 85.74(12) n
C7 S3 Zn1 . . 102.87(12) n
C7 S4 Zn1 . 2_766 98.90(13) n
C1 N1 C6 . . 123.3(3) ?
C1 N1 C2 . . 123.8(3) ?
C6 N1 C2 . . 113.0(3) ?
C7 N2 C12 . . 124.8(3) ?
C7 N2 C8 . . 123.2(3) ?
C12 N2 C8 . . 112.0(3) ?
N1 C1 S1 . . 122.6(3) ?
N1 C1 S2 . . 120.4(3) ?
S1 C1 S2 . . 116.98(19) ?
N1 C2 C3 . . 110.2(3) ?
N1 C2 H2A . . 109.6 ?
C3 C2 H2A . . 109.6 ?
N1 C2 H2B . . 109.6 ?
C3 C2 H2B . . 109.6 ?
H2A C2 H2B . . 108.1 ?
C2 C3 C4 . . 111.8(3) ?
C2 C3 H3A . . 109.3 ?
C4 C3 H3A . . 109.3 ?
C2 C3 H3B . . 109.3 ?
C4 C3 H3B . . 109.3 ?
H3A C3 H3B . . 107.9 ?
C3 C4 C5 . . 110.7(3) ?
C3 C4 H4A . . 109.5 ?
C5 C4 H4A . . 109.5 ?
C3 C4 H4B . . 109.5 ?
C5 C4 H4B . . 109.5 ?
H4A C4 H4B . . 108.1 ?
C6 C5 C4 . . 111.1(4) ?
C6 C5 H5A . . 109.4 ?
C4 C5 H5A . . 109.4 ?
C6 C5 H5B . . 109.4 ?
C4 C5 H5B . . 109.4 ?
H5A C5 H5B . . 108.0 ?
N1 C6 C5 . . 110.9(3) ?
N1 C6 H6A . . 109.5 ?
C5 C6 H6A . . 109.5 ?
N1 C6 H6B . . 109.5 ?
C5 C6 H6B . . 109.5 ?
H6A C6 H6B . . 108.1 ?
N2 C7 S4 . . 120.1(3) ?
N2 C7 S3 . . 121.1(3) ?
S4 C7 S3 . . 118.7(2) ?
N2 C8 C9 . . 109.4(3) ?
N2 C8 H8A . . 109.8 ?
C9 C8 H8A . . 109.8 ?
N2 C8 H8B . . 109.8 ?
C9 C8 H8B . . 109.8 ?
H8A C8 H8B . . 108.2 ?
C8 C9 C10 . . 112.4(3) ?
C8 C9 H9A . . 109.1 ?
C10 C9 H9A . . 109.1 ?
C8 C9 H9B . . 109.1 ?
C10 C9 H9B . . 109.1 ?
H9A C9 H9B . . 107.9 ?
C9 C10 C11 . . 109.2(3) ?
C9 C10 H10A . . 109.8 ?
C11 C10 H10A . . 109.8 ?
C9 C10 H10B . . 109.8 ?
C11 C10 H10B . . 109.8 ?
H10A C10 H10B . . 108.3 ?
C12 C11 C10 . . 112.3(3) ?
C12 C11 H11A . . 109.1 ?
C10 C11 H11A . . 109.1 ?
C12 C11 H11B . . 109.1 ?
C10 C11 H11B . . 109.1 ?
H11A C11 H11B . . 107.9 ?
N2 C12 C11 . . 111.4(3) ?
N2 C12 H12A . . 109.4 ?
C11 C12 H12A . . 109.4 ?
N2 C12 H12B . . 109.4 ?
C11 C12 H12B . . 109.4 ?
H12A C12 H12B . . 108.0 ?

loop_
_geom_bond_atom_site_label_1
_geom_bond_atom_site_label_2
_geom_bond_site_symmetry_2
_geom_bond_distance
_geom_bond_publ_flag
Zn1 S4 2_766 2.3240(11) y
Zn1 S2 . 2.3256(11) y
Zn1 S3 . 2.3722(12) y
Zn1 S1 . 2.4712(13) y
C1 S1 . 1.727(3) y
C1 S2 . 1.734(3) y
C7 S3 . 1.753(3) y
C7 S4 . 1.716(3) y
S4 Zn1 2_766 2.3240(11) ?
N1 C1 . 1.332(4) ?
N1 C6 . 1.476(4) ?
N1 C2 . 1.477(4) ?
N2 C7 . 1.329(4) ?
N2 C12 . 1.474(4) ?
N2 C8 . 1.478(4) ?
C2 C3 . 1.512(5) ?
C2 H2A . 0.9700 ?
C2 H2B . 0.9700 ?
C3 C4 . 1.513(5) ?
C3 H3A . 0.9700 ?
C3 H3B . 0.9700 ?
C4 C5 . 1.525(5) ?
C4 H4A . 0.9700 ?
C4 H4B . 0.9700 ?
C5 C6 . 1.511(6) ?
C5 H5A . 0.9700 ?
C5 H5B . 0.9700 ?
C6 H6A . 0.9700 ?
C6 H6B . 0.9700 ?
C8 C9 . 1.503(5) ?
C8 H8A . 0.9700 ?
C8 H8B . 0.9700 ?
C9 C10 . 1.520(5) ?
C9 H9A . 0.9700 ?
C9 H9B . 0.9700 ?
C10 C11 . 1.524(5) ?
C10 H10A . 0.9700 ?
C10 H10B . 0.9700 ?
C11 C12 . 1.501(5) ?
C11 H11A . 0.9700 ?
C11 H11B . 0.9700 ?
C12 H12A . 0.9700 ?
C12 H12B . 0.9700 ?

loop_
_geom_torsion_atom_site_label_1
_geom_torsion_atom_site_label_2
_geom_torsion_atom_site_label_3
_geom_torsion_atom_site_label_4
_geom_torsion_site_symmetry_1
_geom_torsion
S4 Zn1 S1 C1 2_766 126.94(12)
S2 Zn1 S1 C1 . 0.08(12)
S3 Zn1 S1 C1 . -117.23(12)
S4 Zn1 S2 C1 2_766 -104.22(12)
S3 Zn1 S2 C1 . 105.30(12)
S1 Zn1 S2 C1 . -0.08(12)
S4 Zn1 S3 C7 2_766 -140.31(13)
S2 Zn1 S3 C7 . 16.28(13)
S1 Zn1 S3 C7 . 101.25(13)
C6 N1 C1 S1 . -2.3(5)
C2 N1 C1 S1 . 177.8(3)
C6 N1 C1 S2 . 176.5(3)
C2 N1 C1 S2 . -3.4(5)
Zn1 S1 C1 N1 . 178.7(3)
Zn1 S1 C1 S2 . -0.11(17)
Zn1 S2 C1 N1 . -178.8(3)
Zn1 S2 C1 S1 . 0.12(18)
C1 N1 C2 C3 . 122.9(4)
C6 N1 C2 C3 . -57.0(4)
N1 C2 C3 C4 . 55.1(4)
C2 C3 C4 C5 . -53.9(5)
C3 C4 C5 C6 . 53.4(5)
C1 N1 C6 C5 . -122.6(4)
C2 N1 C6 C5 . 57.3(4)
C4 C5 C6 N1 . -54.7(5)
C12 N2 C7 S4 . 178.4(3)
C8 N2 C7 S4 . -0.2(5)
C12 N2 C7 S3 . 2.2(5)
C8 N2 C7 S3 . -176.4(3)
Zn1 S4 C7 N2 2_766 175.3(3)
Zn1 S4 C7 S3 2_766 -8.4(2)
Zn1 S3 C7 N2 . -89.2(3)
Zn1 S3 C7 S4 . 94.5(2)
C7 N2 C8 C9 . -122.7(4)
C12 N2 C8 C9 . 58.5(4)
N2 C8 C9 C10 . -57.7(5)
C8 C9 C10 C11 . 54.3(5)
C9 C10 C11 C12 . -51.9(5)
C7 N2 C12 C11 . 124.0(4)
C8 N2 C12 C11 . -57.3(4)
C10 C11 C12 N2 . 54.0(5)
